data_7131800
loop_
_publ_author_name
'Kagami, Kentaro'
'Liang, Xueying'
'Ishibashi, Nanako'
'Ohrui, Sayaka'
'Tayu, Masanori'
'Saito, Nozomi'

_publ_section_title
;
 Synthesis of <i>N</i>-(acyloxy)-<i>N</i>-alkynylamides <i>via</i>
 generation of "C<sub>2</sub>" from hypervalent alkynyliodane and a weak
 base.
;
_journal_issue 53
_journal_name_full 'Chemical communications (Cambridge, England)'
_journal_page_first 8274
_journal_page_last 8277
_journal_paper_doi 10.1039/d3cc01403g
_journal_volume 59
_journal_year 2023
_chemical_formula_moiety 'C20 H15 N O4 S'
_chemical_formula_sum 'C20 H15 N O4 S'
_chemical_formula_weight 365.40
_chemical_melting_point 371(2)
_chemical_name_systematic N-[(1-naphthoyl)oxy]-N-ethynyl-N-p-toluenesulfonamide
_space_group_crystal_system monoclinic
_space_group_IT_number 14
_space_group_name_Hall '-P 2ybc'
_space_group_name_H-M_alt 'P 1 21/c 1'
_atom_sites_solution_hydrogens geom
_atom_sites_solution_primary direct
_atom_sites_solution_secondary difmap
_audit_block_doi 10.5517/ccdc.csd.cc2cmzbb
_audit_update_record
;
2022-08-01 deposited with the CCDC.	2023-06-07 downloaded from the CCDC.
;
_cell_angle_alpha 90.0000
_cell_angle_beta 101.096(7)
_cell_angle_gamma 90.0000
_cell_formula_units_Z 4
_cell_length_a 15.1494(16)
_cell_length_b 15.0265(16)
_cell_length_c 7.6701(8)
_cell_measurement_reflns_used 7000
_cell_measurement_temperature 93
_cell_measurement_theta_max 68.17
_cell_measurement_theta_min 2.94
_cell_volume 1713.4(3)
_computing_cell_refinement 'RAPID AUTO'
_computing_data_collection 'RAPID AUTO (Rigaku, ????)'
_computing_data_reduction 'RAPID AUTO'
_computing_molecular_graphics 'CrystalStructure 4.3'
_computing_publication_material 'CrystalStructure 4.3 (Rigaku, 2019)'
_computing_structure_refinement 'SHELXL Version 2016/4 (Sheldrick, 2008)'
_computing_structure_solution 'SHELXT Version 2014/5 (Sheldrick, 2014)'
_diffrn_ambient_temperature 93
_diffrn_detector_area_resol_mean 10.000
_diffrn_measured_fraction_theta_full 0.991
_diffrn_measured_fraction_theta_max 0.989
_diffrn_measurement_device_type 'Rigaku R-AXIS RAPID'
_diffrn_measurement_method \w
_diffrn_radiation_type 'Cu K\a'
_diffrn_radiation_wavelength 1.54187
_diffrn_reflns_av_R_equivalents 0.1198
_diffrn_reflns_av_unetI/netI 0.0881
_diffrn_reflns_Laue_measured_fraction_full 0.991
_diffrn_reflns_Laue_measured_fraction_max 0.989
_diffrn_reflns_limit_h_max 18
_diffrn_reflns_limit_h_min -17
_diffrn_reflns_limit_k_max 17
_diffrn_reflns_limit_k_min -18
_diffrn_reflns_limit_l_max 8
_diffrn_reflns_limit_l_min -8
_diffrn_reflns_number 19514
_diffrn_reflns_point_group_measured_fraction_full 0.991
_diffrn_reflns_point_group_measured_fraction_max 0.989
_diffrn_reflns_theta_full 67.687
_diffrn_reflns_theta_max 68.251
_diffrn_reflns_theta_min 2.973
_diffrn_standards_number 0
_exptl_absorpt_coefficient_mu 1.907
_exptl_absorpt_correction_T_max 0.927
_exptl_absorpt_correction_T_min 0.594
_exptl_absorpt_correction_type multi-scan
_exptl_absorpt_process_details 'ABSCOR (Rigaku, 1995)'
_exptl_crystal_colour colorless
_exptl_crystal_density_diffrn 1.416
_exptl_crystal_density_method 'not measured'
_exptl_crystal_description platelet
_exptl_crystal_F_000 760.00
_exptl_crystal_recrystallization_method 'Re-crystallisation from solvent: dichloromethane/cyclohexane'
_exptl_crystal_size_max 0.180
_exptl_crystal_size_mid 0.040
_exptl_crystal_size_min 0.040
_refine_diff_density_max 0.57
_refine_diff_density_min -0.44
_refine_ls_extinction_method none
_refine_ls_goodness_of_fit_ref 1.088
_refine_ls_hydrogen_treatment constr
_refine_ls_number_parameters 235
_refine_ls_number_reflns 3100
_refine_ls_number_restraints 0
_refine_ls_R_factor_all 0.1020
_refine_ls_R_factor_gt 0.0773
_refine_ls_shift/su_max 0.000
_refine_ls_structure_factor_coef Fsqd
_refine_ls_weighting_details 'w = 1/[\s^2^(Fo^2^)+(0.1105P)^2^] where P=(Fo^2^+2Fc^2^)/3'
_refine_ls_weighting_scheme calc
_refine_ls_wR_factor_gt 0.2045
_refine_ls_wR_factor_ref 0.2292
_reflns_Friedel_coverage 0.000
_reflns_number_gt 2029
_reflns_number_total 3100
_reflns_threshold_expression F^2^>2.0\s(F^2^)
_cod_data_source_file d3cc01403g2.cif
_cod_data_source_block 03KK038B2
_cod_depositor_comments
;
The following automatic conversions were performed:

data item '_chemical_melting_point' value '369-373' was changed to
'371(2)' -- the average value was taken and precision was estimated.

Automatic conversion script
Id: cif_fix_values 8170 2020-07-09 18:12:32Z antanas 
;
_cod_database_code 7131800

loop_
_space_group_symop_id
_space_group_symop_operation_xyz
1 +X,+Y,+Z
2 -X,1/2+Y,1/2-Z
3 -X,-Y,-Z
4 +X,-1/2-Y,-1/2+Z

loop_
_atom_site_label
_atom_site_type_symbol
_atom_site_fract_x
_atom_site_fract_y
_atom_site_fract_z
_atom_site_U_iso_or_equiv
_atom_site_adp_type
_atom_site_occupancy
_atom_site_site_symmetry_order
_atom_site_calc_flag
_atom_site_refinement_flags_posn
_atom_site_refinement_flags_adp
_atom_site_refinement_flags_occupancy
_atom_site_disorder_assembly
_atom_site_disorder_group
S1 S 0.17115(7) 0.57817(7) 0.74037(13) 0.0566(4) Uani 1 1 d . . . . .
O1 O 0.12818(17) 0.49498(18) 0.7030(3) 0.0672(8) Uani 1 1 d . . . . .
O2 O 0.41209(19) 0.56251(18) 0.8206(4) 0.0769(9) Uani 1 1 d . . . . .
O3 O 0.21387(19) 0.60126(18) 0.9148(3) 0.0653(8) Uani 1 1 d . . . . .
O4 O 0.31074(15) 0.65470(16) 0.6556(3) 0.0524(7) Uani 1 1 d . . . . .
N6 N 0.2576(2) 0.5737(2) 0.6270(4) 0.0512(8) Uani 1 1 d . . . . .
C1 C 0.2302(3) 0.5306(3) 0.3027(6) 0.0668(12) Uani 1 1 d . . . . .
H1 H 0.223010 0.513232 0.181686 0.080 Uiso 1 1 calc R U . . .
C2 C 0.2392(3) 0.5521(3) 0.4533(6) 0.0555(10) Uani 1 1 d . . . . .
C3 C 0.0974(2) 0.6626(2) 0.6491(5) 0.0481(9) Uani 1 1 d . . . . .
C4 C 0.1200(3) 0.7515(3) 0.6894(5) 0.0528(10) Uani 1 1 d . . . . .
H4 H 0.175406 0.766240 0.765095 0.063 Uiso 1 1 calc R U . . .
C5 C 0.0605(3) 0.8177(3) 0.6172(5) 0.0525(10) Uani 1 1 d . . . . .
H5 H 0.076083 0.878099 0.643263 0.063 Uiso 1 1 calc R U . . .
C6 C -0.0212(3) 0.7981(3) 0.5077(5) 0.0515(10) Uani 1 1 d . . . . .
C7 C -0.0422(3) 0.7093(3) 0.4724(5) 0.0548(10) Uani 1 1 d . . . . .
H7 H -0.098386 0.694242 0.399764 0.066 Uiso 1 1 calc R U . . .
C8 C 0.0172(3) 0.6417(3) 0.5409(5) 0.0536(10) Uani 1 1 d . . . . .
H8 H 0.002123 0.581325 0.512908 0.064 Uiso 1 1 calc R U . . .
C9 C -0.0831(3) 0.8716(3) 0.4328(5) 0.0655(12) Uani 1 1 d . . . . .
H9A H -0.137427 0.846505 0.359032 0.079 Uiso 1 1 calc R U . . .
H9B H -0.099734 0.906103 0.530087 0.079 Uiso 1 1 calc R U . . .
H9C H -0.052918 0.910557 0.360204 0.079 Uiso 1 1 calc R U . . .
C10 C 0.3938(3) 0.6366(3) 0.7685(5) 0.0540(10) Uani 1 1 d . . . . .
C12 C 0.4049(3) 0.8007(3) 0.7588(5) 0.0576(11) Uani 1 1 d . . . . .
H12 H 0.344310 0.801981 0.696316 0.069 Uiso 1 1 calc R U . . .
C13 C 0.4518(3) 0.8803(3) 0.8002(6) 0.0675(12) Uani 1 1 d . . . . .
H13 H 0.423130 0.935444 0.765210 0.081 Uiso 1 1 calc R U . . .
C14 C 0.5378(3) 0.8793(3) 0.8897(6) 0.0672(12) Uani 1 1 d . . . . .
H14 H 0.568309 0.934153 0.918360 0.081 Uiso 1 1 calc R U . . .
C15 C 0.5832(3) 0.7992(3) 0.9417(5) 0.0555(10) Uani 1 1 d . . . . .
C16 C 0.6738(3) 0.7994(3) 1.0319(5) 0.0626(11) Uani 1 1 d . . . . .
H16 H 0.704087 0.854504 1.059210 0.075 Uiso 1 1 calc R U . . .
C17 C 0.7181(3) 0.7222(3) 1.0800(5) 0.0651(12) Uani 1 1 d . . . . .
H17 H 0.779235 0.723259 1.139042 0.078 Uiso 1 1 calc R U . . .
C18 C 0.6731(3) 0.6408(3) 1.0423(5) 0.0639(11) Uani 1 1 d . . . . .
H18 H 0.704175 0.587011 1.078780 0.077 Uiso 1 1 calc R U . . .
C19 C 0.5864(3) 0.6372(3) 0.9551(5) 0.0552(10) Uani 1 1 d . . . . .
H19 H 0.557919 0.581078 0.929748 0.066 Uiso 1 1 calc R U . . .
C20 C 0.5379(2) 0.7165(2) 0.9014(5) 0.0488(9) Uani 1 1 d . . . . .
C21 C 0.4460(2) 0.7199(2) 0.8081(5) 0.0508(10) Uani 1 1 d . . . . .

loop_
_atom_site_aniso_label
_atom_site_aniso_U_11
_atom_site_aniso_U_22
_atom_site_aniso_U_33
_atom_site_aniso_U_23
_atom_site_aniso_U_13
_atom_site_aniso_U_12
S1 0.0568(7) 0.0653(8) 0.0472(7) 0.0094(5) 0.0086(5) 0.0016(5)
O1 0.0631(18) 0.0639(18) 0.071(2) 0.0152(14) 0.0049(14) -0.0123(15)
O2 0.069(2) 0.0527(17) 0.097(2) -0.0015(16) -0.0134(17) 0.0019(15)
O3 0.0687(18) 0.092(2) 0.0341(14) 0.0055(13) 0.0063(13) 0.0145(15)
O4 0.0524(16) 0.0536(16) 0.0490(15) -0.0031(12) 0.0038(12) -0.0025(12)
N6 0.054(2) 0.060(2) 0.0400(18) -0.0039(14) 0.0093(15) -0.0071(15)
C1 0.082(3) 0.066(3) 0.050(3) -0.004(2) 0.006(2) -0.006(2)
C2 0.055(2) 0.056(2) 0.051(2) 0.0034(19) -0.001(2) 0.0026(19)
C3 0.048(2) 0.057(2) 0.041(2) 0.0040(17) 0.0118(17) 0.0007(18)
C4 0.049(2) 0.068(3) 0.040(2) -0.0043(18) 0.0079(17) -0.006(2)
C5 0.061(3) 0.055(2) 0.043(2) -0.0043(18) 0.0132(19) -0.0024(19)
C6 0.055(2) 0.063(3) 0.041(2) -0.0009(18) 0.0193(18) 0.006(2)
C7 0.052(2) 0.070(3) 0.040(2) 0.0001(18) 0.0032(18) -0.005(2)
C8 0.060(3) 0.060(2) 0.040(2) 0.0032(18) 0.0072(18) -0.005(2)
C9 0.065(3) 0.074(3) 0.059(3) -0.001(2) 0.016(2) 0.018(2)
C10 0.049(2) 0.059(3) 0.050(2) 0.0004(19) 0.0001(18) 0.004(2)
C12 0.056(3) 0.055(2) 0.061(3) 0.0029(19) 0.010(2) 0.0035(19)
C13 0.067(3) 0.049(2) 0.087(3) 0.004(2) 0.015(3) 0.004(2)
C14 0.070(3) 0.052(3) 0.081(3) -0.006(2) 0.019(3) -0.008(2)
C15 0.058(3) 0.059(3) 0.052(2) -0.0039(19) 0.016(2) -0.004(2)
C16 0.054(3) 0.074(3) 0.057(3) -0.007(2) 0.003(2) -0.014(2)
C17 0.052(2) 0.088(3) 0.049(2) 0.001(2) -0.003(2) 0.001(2)
C18 0.054(3) 0.075(3) 0.058(3) 0.003(2) 0.001(2) 0.006(2)
C19 0.058(3) 0.054(2) 0.052(2) 0.0011(18) 0.0067(19) 0.002(2)
C20 0.052(2) 0.053(2) 0.041(2) -0.0028(16) 0.0080(18) -0.0027(18)
C21 0.055(2) 0.046(2) 0.052(2) -0.0025(17) 0.0122(19) 0.0000(18)

loop_
_atom_type_symbol
_atom_type_description
_atom_type_scat_dispersion_real
_atom_type_scat_dispersion_imag
_atom_type_scat_source
C C 0.0181 0.0091
;
International Tables for Crystallography
(Vol. C, Tables 4.2.6.8 and 6.1.1.4)
;
H H 0.0000 0.0000
;
International Tables for Crystallography
(Vol. C, Table 6.1.1.4)
;
N N 0.0311 0.0180
;
International Tables for Crystallography
(Vol. C, Tables 4.2.6.8 and 6.1.1.4)
;
O O 0.0492 0.0322
;
International Tables for Crystallography
(Vol. C, Tables 4.2.6.8 and 6.1.1.4)
;
S S 0.3331 0.5567
;
International Tables for Crystallography
(Vol. C, Tables 4.2.6.8 and 6.1.1.4)
;

loop_
_geom_angle_atom_site_label_1
_geom_angle_atom_site_label_2
_geom_angle_atom_site_label_3
_geom_angle
_geom_angle_site_symmetry_1
_geom_angle_site_symmetry_3
_geom_angle_publ_flag
O1 S1 O3 121.22(17) . . ?
O1 S1 N6 103.35(16) . . ?
O3 S1 N6 103.63(17) . . ?
O1 S1 C3 109.09(17) . . ?
O3 S1 C3 110.05(17) . . ?
N6 S1 C3 108.57(16) . . ?
C10 O4 N6 109.6(3) . . ?
C2 N6 O4 110.7(3) . . ?
C2 N6 S1 118.8(3) . . ?
O4 N6 S1 110.4(2) . . ?
C2 C1 H1 180.0 . . ?
C1 C2 N6 174.6(4) . . ?
C8 C3 C4 120.3(4) . . ?
C8 C3 S1 120.1(3) . . ?
C4 C3 S1 119.6(3) . . ?
C5 C4 C3 119.0(3) . . ?
C5 C4 H4 120.5 . . ?
C3 C4 H4 120.5 . . ?
C4 C5 C6 121.8(4) . . ?
C4 C5 H5 119.1 . . ?
C6 C5 H5 119.1 . . ?
C5 C6 C7 117.8(4) . . ?
C5 C6 C9 119.9(4) . . ?
C7 C6 C9 122.3(4) . . ?
C6 C7 C8 121.4(4) . . ?
C6 C7 H7 119.3 . . ?
C8 C7 H7 119.3 . . ?
C3 C8 C7 119.7(4) . . ?
C3 C8 H8 120.1 . . ?
C7 C8 H8 120.1 . . ?
C6 C9 H9A 109.5 . . ?
C6 C9 H9B 109.5 . . ?
H9A C9 H9B 109.5 . . ?
C6 C9 H9C 109.5 . . ?
H9A C9 H9C 109.5 . . ?
H9B C9 H9C 109.5 . . ?
O2 C10 O4 120.4(4) . . ?
O2 C10 C21 129.6(4) . . ?
O4 C10 C21 109.9(3) . . ?
C21 C12 C13 120.4(4) . . ?
C21 C12 H12 119.8 . . ?
C13 C12 H12 119.8 . . ?
C14 C13 C12 120.3(4) . . ?
C14 C13 H13 119.8 . . ?
C12 C13 H13 119.8 . . ?
C13 C14 C15 121.7(4) . . ?
C13 C14 H14 119.1 . . ?
C15 C14 H14 119.1 . . ?
C14 C15 C16 120.9(4) . . ?
C14 C15 C20 119.8(4) . . ?
C16 C15 C20 119.3(4) . . ?
C17 C16 C15 121.0(4) . . ?
C17 C16 H16 119.5 . . ?
C15 C16 H16 119.5 . . ?
C16 C17 C18 119.7(4) . . ?
C16 C17 H17 120.2 . . ?
C18 C17 H17 120.2 . . ?
C19 C18 C17 121.5(4) . . ?
C19 C18 H18 119.2 . . ?
C17 C18 H18 119.2 . . ?
C18 C19 C20 120.5(4) . . ?
C18 C19 H19 119.7 . . ?
C20 C19 H19 119.7 . . ?
C19 C20 C15 118.0(4) . . ?
C19 C20 C21 124.9(3) . . ?
C15 C20 C21 117.1(3) . . ?
C12 C21 C20 120.6(4) . . ?
C12 C21 C10 119.4(4) . . ?
C20 C21 C10 119.9(3) . . ?

loop_
_geom_bond_atom_site_label_1
_geom_bond_atom_site_label_2
_geom_bond_distance
_geom_bond_site_symmetry_2
_geom_bond_publ_flag
S1 O1 1.413(3) . ?
S1 O3 1.413(3) . ?
S1 N6 1.706(3) . ?
S1 C3 1.746(4) . ?
O2 C10 1.197(4) . ?
O4 C10 1.410(4) . ?
O4 N6 1.452(3) . ?
N6 C2 1.347(5) . ?
C1 C2 1.182(5) . ?
C1 H1 0.9500 . ?
C3 C8 1.369(5) . ?
C3 C4 1.399(5) . ?
C4 C5 1.384(5) . ?
C4 H4 0.9500 . ?
C5 C6 1.387(5) . ?
C5 H5 0.9500 . ?
C6 C7 1.387(5) . ?
C6 C9 1.491(5) . ?
C7 C8 1.391(5) . ?
C7 H7 0.9500 . ?
C8 H8 0.9500 . ?
C9 H9A 0.9800 . ?
C9 H9B 0.9800 . ?
C9 H9C 0.9800 . ?
C10 C21 1.481(5) . ?
C12 C21 1.383(5) . ?
C12 C13 1.397(5) . ?
C12 H12 0.9500 . ?
C13 C14 1.350(6) . ?
C13 H13 0.9500 . ?
C14 C15 1.405(5) . ?
C14 H14 0.9500 . ?
C15 C16 1.413(5) . ?
C15 C20 1.425(5) . ?
C16 C17 1.355(5) . ?
C16 H16 0.9500 . ?
C17 C18 1.403(5) . ?
C17 H17 0.9500 . ?
C18 C19 1.356(5) . ?
C18 H18 0.9500 . ?
C19 C20 1.419(5) . ?
C19 H19 0.9500 . ?
C20 C21 1.438(5) . ?

loop_
_geom_torsion_atom_site_label_1
_geom_torsion_atom_site_label_2
_geom_torsion_atom_site_label_3
_geom_torsion_atom_site_label_4
_geom_torsion
_geom_torsion_site_symmetry_1
_geom_torsion_site_symmetry_2
_geom_torsion_site_symmetry_3
_geom_torsion_site_symmetry_4
_geom_torsion_publ_flag
C10 O4 N6 C2 -119.3(3) . . . . ?
C10 O4 N6 S1 107.1(2) . . . . ?
O1 S1 N6 C2 52.1(3) . . . . ?
O3 S1 N6 C2 179.4(3) . . . . ?
C3 S1 N6 C2 -63.6(3) . . . . ?
O1 S1 N6 O4 -178.52(19) . . . . ?
O3 S1 N6 O4 -51.2(2) . . . . ?
C3 S1 N6 O4 65.7(2) . . . . ?
O1 S1 C3 C8 -7.8(4) . . . . ?
O3 S1 C3 C8 -143.0(3) . . . . ?
N6 S1 C3 C8 104.2(3) . . . . ?
O1 S1 C3 C4 171.2(3) . . . . ?
O3 S1 C3 C4 35.9(3) . . . . ?
N6 S1 C3 C4 -76.9(3) . . . . ?
C8 C3 C4 C5 -0.5(5) . . . . ?
S1 C3 C4 C5 -179.5(3) . . . . ?
C3 C4 C5 C6 0.7(5) . . . . ?
C4 C5 C6 C7 0.2(5) . . . . ?
C4 C5 C6 C9 -179.9(3) . . . . ?
C5 C6 C7 C8 -1.3(5) . . . . ?
C9 C6 C7 C8 178.8(3) . . . . ?
C4 C3 C8 C7 -0.5(5) . . . . ?
S1 C3 C8 C7 178.4(3) . . . . ?
C6 C7 C8 C3 1.5(6) . . . . ?
N6 O4 C10 O2 2.2(4) . . . . ?
N6 O4 C10 C21 -176.2(3) . . . . ?
C21 C12 C13 C14 -0.3(7) . . . . ?
C12 C13 C14 C15 1.0(7) . . . . ?
C13 C14 C15 C16 178.6(4) . . . . ?
C13 C14 C15 C20 -0.7(6) . . . . ?
C14 C15 C16 C17 -179.1(4) . . . . ?
C20 C15 C16 C17 0.2(6) . . . . ?
C15 C16 C17 C18 -1.0(6) . . . . ?
C16 C17 C18 C19 1.4(6) . . . . ?
C17 C18 C19 C20 -1.0(6) . . . . ?
C18 C19 C20 C15 0.2(6) . . . . ?
C18 C19 C20 C21 179.8(4) . . . . ?
C14 C15 C20 C19 179.6(3) . . . . ?
C16 C15 C20 C19 0.2(5) . . . . ?
C14 C15 C20 C21 -0.2(5) . . . . ?
C16 C15 C20 C21 -179.5(3) . . . . ?
C13 C12 C21 C20 -0.5(6) . . . . ?
C13 C12 C21 C10 177.8(4) . . . . ?
C19 C20 C21 C12 -178.9(3) . . . . ?
C15 C20 C21 C12 0.8(5) . . . . ?
C19 C20 C21 C10 2.8(6) . . . . ?
C15 C20 C21 C10 -177.6(3) . . . . ?
O2 C10 C21 C12 -168.3(4) . . . . ?
O4 C10 C21 C12 9.9(5) . . . . ?
O2 C10 C21 C20 10.1(6) . . . . ?
O4 C10 C21 C20 -171.7(3) . . . . ?
